data_1501995
loop_
_publ_author_name
'Chen, Zuliang'
'Wei, Lai'
'Zhang, Junliang'

_publ_section_title
;
 Lewis acid catalyzed carbon-carbon bond cleavage of aryl oxiranyl
 diketones: synthesis of cis-2,5-disubstituted 1,3-dioxolanes.
;
_journal_issue 5
_journal_name_full 'Organic letters'
_journal_page_first 1170
_journal_page_last 1173
_journal_paper_doi 10.1021/ol2000292
_journal_volume 13
_journal_year 2011
_chemical_formula_sum 'C33 H24 O4'
_chemical_formula_weight 484.52
_chemical_name_systematic
; 
 ? 
;
_space_group_IT_number 161
_symmetry_cell_setting trigonal
_symmetry_space_group_name_Hall 'R 3 -2"c'
_symmetry_space_group_name_H-M 'R 3 c :H'
_atom_sites_solution_hydrogens geom
_atom_sites_solution_primary direct
_atom_sites_solution_secondary difmap
_audit_creation_method SHELXL-97
_cell_angle_alpha 90.00
_cell_angle_beta 90.00
_cell_angle_gamma 120.00
_cell_formula_units_Z 18
_cell_length_a 34.4501(4)
_cell_length_b 34.4501(4)
_cell_length_c 11.2367(3)
_cell_measurement_temperature 296(2)
_cell_volume 11549.2(4)
_computing_structure_refinement 'SHELXL-97 (Sheldrick, 1997)'
_computing_structure_solution 'SHELXS-97 (Sheldrick, 1990)'
_diffrn_ambient_temperature 296(2)
_diffrn_measured_fraction_theta_full 0.998
_diffrn_measured_fraction_theta_max 0.998
_diffrn_radiation_monochromator graphite
_diffrn_radiation_source 'fine-focus sealed tube'
_diffrn_radiation_type MoK\a
_diffrn_radiation_wavelength 0.71073
_diffrn_reflns_av_R_equivalents 0.0316
_diffrn_reflns_av_sigmaI/netI 0.0169
_diffrn_reflns_limit_h_max 40
_diffrn_reflns_limit_h_min -40
_diffrn_reflns_limit_k_max 40
_diffrn_reflns_limit_k_min -40
_diffrn_reflns_limit_l_max 13
_diffrn_reflns_limit_l_min -13
_diffrn_reflns_number 43806
_diffrn_reflns_theta_full 25.01
_diffrn_reflns_theta_max 25.01
_diffrn_reflns_theta_min 2.05
_exptl_absorpt_coefficient_mu 0.082
_exptl_absorpt_correction_T_max 0.9843
_exptl_absorpt_correction_T_min 0.9770
_exptl_absorpt_correction_type multi-scan
_exptl_crystal_colour colorless
_exptl_crystal_density_diffrn 1.254
_exptl_crystal_density_method 'not measured'
_exptl_crystal_description block
_exptl_crystal_F_000 4572
_exptl_crystal_size_max 0.29
_exptl_crystal_size_mid 0.23
_exptl_crystal_size_min 0.19
_refine_diff_density_max 0.101
_refine_diff_density_min -0.107
_refine_diff_density_rms 0.020
_refine_ls_abs_structure_details 'Flack H D (1983), Acta Cryst. A39, 876-881'
_refine_ls_abs_structure_Flack 0.6(8)
_refine_ls_extinction_method none
_refine_ls_goodness_of_fit_ref 1.048
_refine_ls_hydrogen_treatment constr
_refine_ls_matrix_type full
_refine_ls_number_parameters 334
_refine_ls_number_reflns 4508
_refine_ls_number_restraints 1
_refine_ls_restrained_S_all 1.047
_refine_ls_R_factor_all 0.0369
_refine_ls_R_factor_gt 0.0311
_refine_ls_shift/su_max 0.001
_refine_ls_shift/su_mean 0.000
_refine_ls_structure_factor_coef Fsqd
_refine_ls_weighting_details 'calc w=1/[\s^2^(Fo^2^)+(0.0276P)^2^+4.9199P] where P=(Fo^2^+2Fc^2^)/3'
_refine_ls_weighting_scheme calc
_refine_ls_wR_factor_gt 0.0683
_refine_ls_wR_factor_ref 0.0717
_reflns_number_gt 4059
_reflns_number_total 4508
_reflns_threshold_expression >2sigma(I)
_cod_data_source_file ol2000292_si_002.cif
_cod_data_source_block z
_cod_original_sg_symbol_H-M R3c
_cod_database_code 1501995

loop_
_symmetry_equiv_pos_as_xyz
'x, y, z'
'-y, x-y, z'
'-x+y, -x, z'
'-y, -x, z+1/2'
'-x+y, y, z+1/2'
'x, x-y, z+1/2'
'x+2/3, y+1/3, z+1/3'
'-y+2/3, x-y+1/3, z+1/3'
'-x+y+2/3, -x+1/3, z+1/3'
'-y+2/3, -x+1/3, z+5/6'
'-x+y+2/3, y+1/3, z+5/6'
'x+2/3, x-y+1/3, z+5/6'
'x+1/3, y+2/3, z+2/3'
'-y+1/3, x-y+2/3, z+2/3'
'-x+y+1/3, -x+2/3, z+2/3'
'-y+1/3, -x+2/3, z+7/6'
'-x+y+1/3, y+2/3, z+7/6'
'x+1/3, x-y+2/3, z+7/6'

loop_
_atom_site_label
_atom_site_type_symbol
_atom_site_fract_x
_atom_site_fract_y
_atom_site_fract_z
_atom_site_U_iso_or_equiv
_atom_site_adp_type
_atom_site_occupancy
_atom_site_symmetry_multiplicity
_atom_site_calc_flag
_atom_site_refinement_flags
O1 O 0.04836(4) 0.88495(4) 0.15385(10) 0.0506(3) Uani 1 1 d .
O2 O 0.03029(4) 0.81300(4) 0.13701(9) 0.0446(3) Uani 1 1 d .
O3 O -0.01890(4) 0.78645(5) -0.13902(10) 0.0630(4) Uani 1 1 d .
O4 O 0.08378(5) 0.84576(5) -0.13789(12) 0.0668(4) Uani 1 1 d .
C1 C 0.10339(8) 0.77846(9) -0.0899(2) 0.0809(7) Uani 1 1 d .
H1A H 0.1246 0.8034 -0.1317 0.097 Uiso 1 1 calc R
C2 C 0.10903(14) 0.74234(14) -0.0757(3) 0.1207(11) Uani 1 1 d .
H2A H 0.1344 0.7429 -0.1066 0.145 Uiso 1 1 calc R
C3 C 0.07784(16) 0.70537(14) -0.0165(3) 0.1238(12) Uani 1 1 d .
H3A H 0.0820 0.6808 -0.0076 0.149 Uiso 1 1 calc R
C4 C 0.04034(12) 0.70393(9) 0.0302(3) 0.1081(10) Uani 1 1 d .
H4A H 0.0189 0.6784 0.0695 0.130 Uiso 1 1 calc R
C5 C 0.03479(9) 0.74081(7) 0.0182(2) 0.0754(6) Uani 1 1 d .
H5A H 0.0098 0.7404 0.0512 0.090 Uiso 1 1 calc R
C6 C 0.06622(7) 0.77821(6) -0.04252(15) 0.0545(4) Uani 1 1 d .
C7 C -0.09894(6) 0.75491(7) -0.01827(18) 0.0622(5) Uani 1 1 d .
H7A H -0.0991 0.7406 -0.0886 0.075 Uiso 1 1 calc R
C8 C -0.13881(7) 0.74370(8) 0.0368(2) 0.0787(6) Uani 1 1 d .
H8A H -0.1657 0.7213 0.0049 0.094 Uiso 1 1 calc R
C9 C -0.13901(7) 0.76555(8) 0.1392(2) 0.0744(6) Uani 1 1 d .
H9A H -0.1660 0.7585 0.1754 0.089 Uiso 1 1 calc R
C10 C -0.09938(7) 0.79770(7) 0.18760(19) 0.0631(5) Uani 1 1 d .
H10A H -0.0995 0.8123 0.2570 0.076 Uiso 1 1 calc R
C11 C -0.05930(6) 0.80843(5) 0.13398(15) 0.0489(4) Uani 1 1 d .
H11A H -0.0325 0.8300 0.1681 0.059 Uiso 1 1 calc R
C12 C -0.05847(5) 0.78736(5) 0.02978(14) 0.0433(4) Uani 1 1 d .
C13 C 0.02230(7) 0.89795(6) -0.15686(16) 0.0574(5) Uani 1 1 d .
H13A H 0.0386 0.8876 -0.1990 0.069 Uiso 1 1 calc R
C14 C -0.00124(8) 0.91433(7) -0.21755(18) 0.0697(6) Uani 1 1 d .
H14A H -0.0008 0.9149 -0.3003 0.084 Uiso 1 1 calc R
C15 C -0.02520(7) 0.92978(7) -0.1567(2) 0.0691(6) Uani 1 1 d .
H15A H -0.0414 0.9405 -0.1978 0.083 Uiso 1 1 calc R
C16 C -0.02521(7) 0.92934(7) -0.0352(2) 0.0692(6) Uani 1 1 d .
H16A H -0.0412 0.9401 0.0064 0.083 Uiso 1 1 calc R
C17 C -0.00173(7) 0.91301(6) 0.02626(18) 0.0580(5) Uani 1 1 d .
H17A H -0.0018 0.9130 0.1090 0.070 Uiso 1 1 calc R
C18 C 0.02186(5) 0.89670(5) -0.03423(14) 0.0440(4) Uani 1 1 d .
C19 C 0.03020(5) 0.82653(5) 0.01748(13) 0.0415(4) Uani 1 1 d .
C20 C 0.04791(5) 0.87844(5) 0.02849(14) 0.0449(4) Uani 1 1 d .
H20A H 0.0789 0.8947 -0.0003 0.054 Uiso 1 1 calc R
C21 C 0.05792(6) 0.85329(5) 0.20332(14) 0.0475(4) Uani 1 1 d .
H21A H 0.0897 0.8628 0.1922 0.057 Uiso 1 1 calc R
C22 C 0.04566(6) 0.84468(6) 0.33249(15) 0.0495(4) Uani 1 1 d .
C23 C 0.02136(7) 0.86133(6) 0.38556(16) 0.0602(5) Uani 1 1 d .
H23A H 0.0129 0.8787 0.3414 0.072 Uiso 1 1 calc R
C24 C 0.00899(8) 0.85255(7) 0.50563(19) 0.0773(6) Uani 1 1 d .
H24A H -0.0077 0.8640 0.5402 0.093 Uiso 1 1 calc R
C25 C 0.02093(9) 0.82800(9) 0.57036(18) 0.0805(7) Uani 1 1 d .
H25A H 0.0127 0.8229 0.6502 0.097 Uiso 1 1 calc R
C26 C 0.04553(7) 0.80968(8) 0.52140(17) 0.0704(6) Uani 1 1 d .
C27 C 0.05829(6) 0.81769(7) 0.39910(16) 0.0581(5) Uani 1 1 d .
C28 C 0.08167(8) 0.79785(9) 0.3497(2) 0.0840(7) Uani 1 1 d .
H28A H 0.0906 0.8032 0.2704 0.101 Uiso 1 1 calc R
C29 C 0.09135(10) 0.77094(13) 0.4168(3) 0.1240(12) Uani 1 1 d .
H29A H 0.1067 0.7578 0.3834 0.149 Uiso 1 1 calc R
C30 C 0.07809(12) 0.76298(13) 0.5378(3) 0.1318(13) Uani 1 1 d .
H30A H 0.0845 0.7443 0.5831 0.158 Uiso 1 1 calc R
C31 C 0.05668(10) 0.78187(12) 0.5875(3) 0.1061(10) Uani 1 1 d .
H31A H 0.0489 0.7766 0.6675 0.127 Uiso 1 1 calc R
C32 C -0.01694(6) 0.79883(5) -0.03737(14) 0.0436(4) Uani 1 1 d .
C33 C 0.06230(6) 0.81848(6) -0.06197(14) 0.0481(4) Uani 1 1 d .

loop_
_atom_site_aniso_label
_atom_site_aniso_U_11
_atom_site_aniso_U_22
_atom_site_aniso_U_33
_atom_site_aniso_U_23
_atom_site_aniso_U_13
_atom_site_aniso_U_12
O1 0.0655(8) 0.0459(6) 0.0365(6) -0.0031(5) -0.0018(5) 0.0250(6)
O2 0.0550(7) 0.0464(6) 0.0341(5) 0.0015(5) 0.0007(5) 0.0266(6)
O3 0.0608(8) 0.0860(9) 0.0387(7) -0.0131(6) -0.0018(6) 0.0342(7)
O4 0.0729(9) 0.0707(8) 0.0559(8) 0.0096(7) 0.0254(7) 0.0353(7)
C1 0.0859(15) 0.1083(19) 0.0774(15) -0.0011(13) 0.0118(12) 0.0703(15)
C2 0.152(3) 0.167(3) 0.117(2) -0.007(2) 0.012(2) 0.135(3)
C3 0.207(4) 0.132(3) 0.108(2) -0.007(2) -0.002(3) 0.141(3)
C4 0.169(3) 0.0836(18) 0.100(2) 0.0064(15) 0.014(2) 0.085(2)
C5 0.0982(16) 0.0649(13) 0.0774(15) -0.0034(11) 0.0089(12) 0.0516(13)
C6 0.0663(12) 0.0652(12) 0.0438(10) -0.0073(9) -0.0009(8) 0.0417(10)
C7 0.0577(12) 0.0682(12) 0.0518(11) -0.0065(9) 0.0019(9) 0.0248(10)
C8 0.0461(11) 0.0896(16) 0.0793(16) -0.0037(13) 0.0011(10) 0.0181(11)
C9 0.0542(12) 0.0821(15) 0.0818(15) 0.0083(12) 0.0225(11) 0.0304(12)
C10 0.0655(12) 0.0582(11) 0.0640(12) 0.0032(9) 0.0214(10) 0.0296(10)
C11 0.0520(10) 0.0418(9) 0.0493(9) 0.0019(7) 0.0084(8) 0.0208(8)
C12 0.0461(9) 0.0411(9) 0.0423(9) 0.0066(7) 0.0041(7) 0.0215(7)
C13 0.0735(12) 0.0581(11) 0.0472(10) 0.0006(8) 0.0018(9) 0.0378(10)
C14 0.0985(17) 0.0657(12) 0.0543(12) -0.0013(10) -0.0145(11) 0.0481(13)
C15 0.0708(13) 0.0542(11) 0.0861(15) 0.0073(11) -0.0129(11) 0.0341(10)
C16 0.0699(13) 0.0555(11) 0.0927(17) 0.0130(11) 0.0199(11) 0.0392(10)
C17 0.0716(12) 0.0494(10) 0.0552(11) 0.0075(8) 0.0161(9) 0.0318(10)
C18 0.0469(9) 0.0365(8) 0.0431(10) 0.0024(7) 0.0037(7) 0.0168(7)
C19 0.0491(9) 0.0470(9) 0.0306(8) 0.0016(6) 0.0035(7) 0.0256(7)
C20 0.0489(9) 0.0454(9) 0.0358(8) 0.0018(7) 0.0050(7) 0.0201(8)
C21 0.0465(9) 0.0502(10) 0.0400(9) -0.0019(7) -0.0032(7) 0.0197(8)
C22 0.0446(9) 0.0522(10) 0.0402(9) -0.0028(8) -0.0059(7) 0.0154(8)
C23 0.0735(12) 0.0618(11) 0.0421(10) -0.0076(8) -0.0001(9) 0.0315(10)
C24 0.1035(17) 0.0772(14) 0.0466(12) -0.0069(11) 0.0101(11) 0.0418(14)
C25 0.0933(17) 0.0894(16) 0.0366(10) -0.0051(10) 0.0063(10) 0.0291(14)
C26 0.0662(13) 0.0781(14) 0.0458(11) 0.0077(10) -0.0149(10) 0.0203(11)
C27 0.0452(10) 0.0703(12) 0.0482(10) 0.0038(9) -0.0081(8) 0.0208(9)
C28 0.0680(14) 0.121(2) 0.0791(15) 0.0307(14) 0.0090(11) 0.0593(15)
C29 0.111(2) 0.180(3) 0.128(3) 0.059(2) 0.021(2) 0.107(3)
C30 0.129(3) 0.182(4) 0.115(3) 0.074(2) 0.008(2) 0.101(3)
C31 0.100(2) 0.144(3) 0.0708(16) 0.0351(17) -0.0073(15) 0.058(2)
C32 0.0536(10) 0.0440(9) 0.0356(9) 0.0004(7) 0.0012(7) 0.0261(8)
C33 0.0467(9) 0.0581(10) 0.0392(9) -0.0028(8) 0.0016(7) 0.0259(8)

loop_
_atom_type_symbol
_atom_type_description
_atom_type_scat_dispersion_real
_atom_type_scat_dispersion_imag
_atom_type_scat_source
C C 0.0033 0.0016 'International Tables Vol C Tables 4.2.6.8 and 6.1.1.4'
H H 0.0000 0.0000 'International Tables Vol C Tables 4.2.6.8 and 6.1.1.4'
O O 0.0106 0.0060 'International Tables Vol C Tables 4.2.6.8 and 6.1.1.4'

loop_
_geom_angle_atom_site_label_1
_geom_angle_atom_site_label_2
_geom_angle_atom_site_label_3
_geom_angle
C21 O1 C20 104.93(12)
C19 O2 C21 106.36(11)
C2 C1 C6 120.2(3)
C2 C1 H1A 119.9
C6 C1 H1A 119.9
C3 C2 C1 120.4(3)
C3 C2 H2A 119.8
C1 C2 H2A 119.8
C2 C3 C4 120.6(3)
C2 C3 H3A 119.7
C4 C3 H3A 119.7
C3 C4 C5 119.3(3)
C3 C4 H4A 120.3
C5 C4 H4A 120.3
C6 C5 C4 120.1(2)
C6 C5 H5A 120.0
C4 C5 H5A 120.0
C5 C6 C1 119.3(2)
C5 C6 C33 123.57(17)
C1 C6 C33 117.17(19)
C8 C7 C12 120.77(19)
C8 C7 H7A 119.6
C12 C7 H7A 119.6
C7 C8 C9 120.0(2)
C7 C8 H8A 120.0
C9 C8 H8A 120.0
C10 C9 C8 119.94(19)
C10 C9 H9A 120.0
C8 C9 H9A 120.0
C9 C10 C11 120.24(19)
C9 C10 H10A 119.9
C11 C10 H10A 119.9
C10 C11 C12 120.65(18)
C10 C11 H11A 119.7
C12 C11 H11A 119.7
C11 C12 C7 118.37(16)
C11 C12 C32 124.01(15)
C7 C12 C32 117.56(15)
C14 C13 C18 120.53(18)
C14 C13 H13A 119.7
C18 C13 H13A 119.7
C15 C14 C13 120.36(19)
C15 C14 H14A 119.8
C13 C14 H14A 119.8
C16 C15 C14 119.5(2)
C16 C15 H15A 120.3
C14 C15 H15A 120.3
C15 C16 C17 120.5(2)
C15 C16 H16A 119.7
C17 C16 H16A 119.7
C18 C17 C16 120.36(19)
C18 C17 H17A 119.8
C16 C17 H17A 119.8
C17 C18 C13 118.71(17)
C17 C18 C20 122.47(15)
C13 C18 C20 118.81(15)
O2 C19 C32 110.41(13)
O2 C19 C33 111.52(13)
C32 C19 C33 106.49(13)
O2 C19 C20 103.55(12)
C32 C19 C20 115.02(13)
C33 C19 C20 109.96(13)
O1 C20 C18 111.03(13)
O1 C20 C19 102.90(12)
C18 C20 C19 117.61(13)
O1 C20 H20A 108.3
C18 C20 H20A 108.3
C19 C20 H20A 108.3
O1 C21 O2 104.24(12)
O1 C21 C22 112.66(14)
O2 C21 C22 109.00(13)
O1 C21 H21A 110.3
O2 C21 H21A 110.3
C22 C21 H21A 110.3
C23 C22 C27 119.82(17)
C23 C22 C21 120.70(16)
C27 C22 C21 119.44(16)
C22 C23 C24 120.9(2)
C22 C23 H23A 119.5
C24 C23 H23A 119.5
C25 C24 C23 120.5(2)
C25 C24 H24A 119.8
C23 C24 H24A 119.8
C24 C25 C26 121.5(2)
C24 C25 H25A 119.2
C26 C25 H25A 119.2
C25 C26 C31 122.2(2)
C25 C26 C27 119.3(2)
C31 C26 C27 118.5(2)
C28 C27 C22 123.20(18)
C28 C27 C26 118.9(2)
C22 C27 C26 117.93(19)
C29 C28 C27 120.5(2)
C29 C28 H28A 119.7
C27 C28 H28A 119.7
C28 C29 C30 120.0(3)
C28 C29 H29A 120.0
C30 C29 H29A 120.0
C31 C30 C29 120.9(3)
C31 C30 H30A 119.6
C29 C30 H30A 119.6
C30 C31 C26 121.3(3)
C30 C31 H31A 119.3
C26 C31 H31A 119.3
O3 C32 C12 120.63(15)
O3 C32 C19 116.84(14)
C12 C32 C19 122.54(13)
O4 C33 C6 121.78(16)
O4 C33 C19 118.78(15)
C6 C33 C19 119.44(15)

loop_
_geom_bond_atom_site_label_1
_geom_bond_atom_site_label_2
_geom_bond_distance
O1 C21 1.402(2)
O1 C20 1.4252(18)
O2 C19 1.4223(18)
O2 C21 1.4377(19)
O3 C32 1.2093(19)
O4 C33 1.209(2)
C1 C2 1.362(4)
C1 C6 1.383(3)
C1 H1A 0.9300
C2 C3 1.360(5)
C2 H2A 0.9300
C3 C4 1.372(5)
C3 H3A 0.9300
C4 C5 1.383(3)
C4 H4A 0.9300
C5 C6 1.380(3)
C5 H5A 0.9300
C6 C33 1.476(2)
C7 C8 1.374(3)
C7 C12 1.388(3)
C7 H7A 0.9300
C8 C9 1.376(3)
C8 H8A 0.9300
C9 C10 1.369(3)
C9 H9A 0.9300
C10 C11 1.377(3)
C10 H10A 0.9300
C11 C12 1.385(2)
C11 H11A 0.9300
C12 C32 1.485(2)
C13 C14 1.378(3)
C13 C18 1.379(2)
C13 H13A 0.9300
C14 C15 1.368(3)
C14 H14A 0.9300
C15 C16 1.366(3)
C15 H15A 0.9300
C16 C17 1.380(3)
C16 H16A 0.9300
C17 C18 1.376(2)
C17 H17A 0.9300
C18 C20 1.504(2)
C19 C32 1.542(2)
C19 C33 1.550(2)
C19 C20 1.579(2)
C20 H20A 0.9800
C21 C22 1.499(2)
C21 H21A 0.9800
C22 C23 1.366(3)
C22 C27 1.421(3)
C23 C24 1.402(3)
C23 H23A 0.9300
C24 C25 1.327(3)
C24 H24A 0.9300
C25 C26 1.398(3)
C25 H25A 0.9300
C26 C31 1.409(4)
C26 C27 1.427(3)
C27 C28 1.405(3)
C28 C29 1.360(3)
C28 H28A 0.9300
C29 C30 1.417(5)
C29 H29A 0.9300
C30 C31 1.326(5)
C30 H30A 0.9300
C31 H31A 0.9300

loop_
_geom_torsion_atom_site_label_1
_geom_torsion_atom_site_label_2
_geom_torsion_atom_site_label_3
_geom_torsion_atom_site_label_4
_geom_torsion
C6 C1 C2 C3 1.1(5)
C1 C2 C3 C4 -0.3(5)
C2 C3 C4 C5 -1.0(5)
C3 C4 C5 C6 1.5(4)
C4 C5 C6 C1 -0.7(3)
C4 C5 C6 C33 178.4(2)
C2 C1 C6 C5 -0.6(4)
C2 C1 C6 C33 -179.8(2)
C12 C7 C8 C9 1.7(3)
C7 C8 C9 C10 -1.6(4)
C8 C9 C10 C11 0.3(3)
C9 C10 C11 C12 0.8(3)
C10 C11 C12 C7 -0.7(3)
C10 C11 C12 C32 176.27(16)
C8 C7 C12 C11 -0.6(3)
C8 C7 C12 C32 -177.75(19)
C18 C13 C14 C15 0.3(3)
C13 C14 C15 C16 0.8(3)
C14 C15 C16 C17 -0.7(3)
C15 C16 C17 C18 -0.4(3)
C16 C17 C18 C13 1.4(3)
C16 C17 C18 C20 -179.86(16)
C14 C13 C18 C17 -1.4(3)
C14 C13 C18 C20 179.84(17)
C21 O2 C19 C32 -140.14(13)
C21 O2 C19 C33 101.68(15)
C21 O2 C19 C20 -16.51(15)
C21 O1 C20 C18 158.64(13)
C21 O1 C20 C19 31.95(15)
C17 C18 C20 O1 -6.1(2)
C13 C18 C20 O1 172.58(14)
C17 C18 C20 C19 111.96(18)
C13 C18 C20 C19 -69.3(2)
O2 C19 C20 O1 -9.10(15)
C32 C19 C20 O1 111.45(14)
C33 C19 C20 O1 -128.37(13)
O2 C19 C20 C18 -131.46(13)
C32 C19 C20 C18 -10.92(19)
C33 C19 C20 C18 109.27(15)
C20 O1 C21 O2 -43.68(15)
C20 O1 C21 C22 -161.72(13)
C19 O2 C21 O1 37.44(16)
C19 O2 C21 C22 157.96(14)
O1 C21 C22 C23 9.8(2)
O2 C21 C22 C23 -105.44(18)
O1 C21 C22 C27 -172.29(14)
O2 C21 C22 C27 72.52(19)
C27 C22 C23 C24 0.6(3)
C21 C22 C23 C24 178.60(18)
C22 C23 C24 C25 0.4(3)
C23 C24 C25 C26 -0.8(4)
C24 C25 C26 C31 -177.0(2)
C24 C25 C26 C27 0.3(3)
C23 C22 C27 C28 177.3(2)
C21 C22 C27 C28 -0.7(3)
C23 C22 C27 C26 -1.2(3)
C21 C22 C27 C26 -179.15(16)
C25 C26 C27 C28 -177.8(2)
C31 C26 C27 C28 -0.4(3)
C25 C26 C27 C22 0.7(3)
C31 C26 C27 C22 178.1(2)
C22 C27 C28 C29 -177.5(2)
C26 C27 C28 C29 1.0(4)
C27 C28 C29 C30 -0.4(5)
C28 C29 C30 C31 -0.8(6)
C29 C30 C31 C26 1.3(6)
C25 C26 C31 C30 176.6(3)
C27 C26 C31 C30 -0.7(4)
C11 C12 C32 O3 -164.09(17)
C7 C12 C32 O3 12.9(2)
C11 C12 C32 C19 16.1(2)
C7 C12 C32 C19 -166.90(16)
O2 C19 C32 O3 -138.66(14)
C33 C19 C32 O3 -17.4(2)
C20 C19 C32 O3 104.64(17)
O2 C19 C32 C12 41.2(2)
C33 C19 C32 C12 162.37(14)
C20 C19 C32 C12 -75.55(18)
C5 C6 C33 O4 -161.8(2)
C1 C6 C33 O4 17.3(3)
C5 C6 C33 C19 18.8(3)
C1 C6 C33 C19 -162.11(18)
O2 C19 C33 O4 -142.10(16)
C32 C19 C33 O4 97.39(18)
C20 C19 C33 O4 -27.8(2)
O2 C19 C33 C6 37.3(2)
C32 C19 C33 C6 -83.21(17)
C20 C19 C33 C6 151.57(15)
